data_7221746
loop_
_publ_author_name
'Pan, F.'
'Puttreddy, R.'
'Rissanen, K.'
'Englert, U.'

_publ_section_title
;
 Synthesis of tetrahalide dianions directed by crystal engineering
;
_journal_issue 35
_journal_name_full CrystEngComm
_journal_page_first 6641
_journal_paper_doi 10.1039/C5CE01288K
_journal_volume 17
_journal_year 2015
_chemical_formula_moiety 'C10 H11 N4 O2 S, C H3 O, Br'
_chemical_formula_sum 'C11 H14 Br N4 O3 S'
_chemical_formula_weight 362.23
_chemical_name_systematic
;
 ?
;
_space_group_crystal_system triclinic
_space_group_IT_number 2
_space_group_name_Hall '-P 1'
_space_group_name_H-M_alt 'P -1'
_symmetry_space_group_name_Hall '-P 1'
_symmetry_space_group_name_H-M 'P -1'
_atom_sites_solution_hydrogens mixed
_atom_sites_solution_primary direct
_audit_creation_date 2015-06-16
_audit_creation_method
;
Olex2 1.2
(compiled 2015.01.26 svn.r3150 for OlexSys, GUI svn.r4998)
;
_audit_update_record
;
2015-06-30 deposited with the CCDC.
2015-08-10 downloaded from the CCDC.
;
_cell_angle_alpha 62.8640(10)
_cell_angle_beta 79.4180(12)
_cell_angle_gamma 76.9800(12)
_cell_formula_units_Z 2
_cell_length_a 5.7078(5)
_cell_length_b 11.5383(10)
_cell_length_c 12.1980(10)
_cell_measurement_reflns_used 3215
_cell_measurement_temperature 100.15
_cell_measurement_theta_max 30.14
_cell_measurement_theta_min 3.42
_cell_volume 693.50(10)
_computing_cell_refinement 'SAINT v7.68A (Bruker, 2009)'
_computing_data_reduction 'SAINT v7.68A (Bruker, 2009)'
_computing_molecular_graphics 'Olex2 (Dolomanov et al., 2009)'
_computing_publication_material 'Olex2 (Dolomanov et al., 2009)'
_computing_structure_refinement 'ShelXL (Sheldrick, 2008)'
_computing_structure_solution 'ShelXS (Sheldrick, 2008)'
_diffrn_ambient_temperature 100.15
_diffrn_measured_fraction_theta_full 0.999
_diffrn_measured_fraction_theta_max 0.995
_diffrn_measurement_device_type 'Bruker APEX-II CCD'
_diffrn_measurement_method '\f and \w scans'
_diffrn_radiation_monochromator graphite
_diffrn_radiation_type MoK\a
_diffrn_radiation_wavelength 0.71073
_diffrn_reflns_av_R_equivalents 0.0345
_diffrn_reflns_av_unetI/netI 0.0414
_diffrn_reflns_laue_measured_fraction_full 0.999
_diffrn_reflns_laue_measured_fraction_max 0.995
_diffrn_reflns_limit_h_max 8
_diffrn_reflns_limit_h_min -8
_diffrn_reflns_limit_k_max 16
_diffrn_reflns_limit_k_min -16
_diffrn_reflns_limit_l_max 17
_diffrn_reflns_limit_l_min -17
_diffrn_reflns_number 10816
_diffrn_reflns_point_group_measured_fraction_full 0.999
_diffrn_reflns_point_group_measured_fraction_max 0.995
_diffrn_reflns_theta_full 25.242
_diffrn_reflns_theta_max 29.999
_diffrn_reflns_theta_min 3.298
_diffrn_standards_number 0
_exptl_absorpt_coefficient_mu 3.127
_exptl_absorpt_correction_T_max 0.7462
_exptl_absorpt_correction_T_min 0.5549
_exptl_absorpt_correction_type multi-scan
_exptl_absorpt_process_details
;
SADABS-2008/1 (Bruker,2008) was used for absorption correction.
wR2(int) was 0.1365 before and 0.0419 after correction.
The Ratio of minimum to maximum transmission is 0.7436.
The \l/2 correction factor is 0.0015.
;
_exptl_crystal_colour colourless
_exptl_crystal_colour_primary colourless
_exptl_crystal_density_diffrn 1.735
_exptl_crystal_description block
_exptl_crystal_F_000 366
_exptl_crystal_recrystallization_method 'Re-crystallisation from solvent: MeOH and ethylene glycol'
_exptl_crystal_size_max 0.32
_exptl_crystal_size_mid 0.16
_exptl_crystal_size_min 0.14
_refine_diff_density_max 1.748
_refine_diff_density_min -1.003
_refine_diff_density_rms 0.104
_refine_ls_extinction_method none
_refine_ls_goodness_of_fit_ref 1.053
_refine_ls_hydrogen_treatment mixed
_refine_ls_matrix_type full
_refine_ls_number_parameters 197
_refine_ls_number_reflns 4018
_refine_ls_number_restraints 0
_refine_ls_restrained_S_all 1.053
_refine_ls_R_factor_all 0.0399
_refine_ls_R_factor_gt 0.0357
_refine_ls_shift/su_max 0.000
_refine_ls_shift/su_mean 0.000
_refine_ls_structure_factor_coef Fsqd
_refine_ls_weighting_details 'w=1/[\s^2^(Fo^2^)+(0.0325P)^2^+0.9881P] where P=(Fo^2^+2Fc^2^)/3'
_refine_ls_weighting_scheme calc
_refine_ls_wR_factor_gt 0.0822
_refine_ls_wR_factor_ref 0.0848
_reflns_Friedel_coverage 0.000
_reflns_number_gt 3652
_reflns_number_total 4018
_reflns_threshold_expression 'I > 2\s(I)'
_cod_data_source_file c5ce01288k2.cif
_cod_data_source_block 2b
_cod_depositor_comments 'Adding full bibliography for 7221744--7221750.cif.'
_cod_database_code 7221746
_shelxl_version_number 2013-4
_shelx_space_group_comment
;
The symmetry employed for this shelxl refinement is uniquely defined
by the following loop, which should always be used as a source of
symmetry information in preference to the above space-group names.
They are only intended as comments.
;
_shelx_estimated_absorpt_t_max 0.669
_shelx_estimated_absorpt_t_min 0.434
_olex2_refinement_description
;
1. Fixed Uiso
 At 1.2 times of:
  All C(H) groups, All C(H,H) groups
 At 1.5 times of:
  All O(H) groups
2.a Riding coordinates:
 O3(H3A), C11(H11A,H11B)
2.b Aromatic/amide H refined with riding coordinates:
 C3(H3), C4(H4), C2(H2), C6(H6), C7(H7), C9(H9), C10(H10)
;
_olex2_submission_special_instructions 'No special instructions were received'

loop_
_space_group_symop_operation_xyz
'x, y, z'
'-x, -y, -z'

loop_
_atom_site_label
_atom_site_type_symbol
_atom_site_fract_x
_atom_site_fract_y
_atom_site_fract_z
_atom_site_U_iso_or_equiv
_atom_site_adp_type
_atom_site_occupancy
_atom_site_site_symmetry_order
_atom_site_calc_flag
_atom_site_refinement_flags_posn
S1 S 0.10198(10) 0.77756(5) 0.27242(5) 0.01216(11) Uani 1 1 d .
O1 O -0.1461(3) 0.81773(17) 0.31178(16) 0.0159(3) Uani 1 1 d .
O2 O 0.2853(3) 0.79408(17) 0.32874(16) 0.0170(3) Uani 1 1 d .
N1 N 0.3167(4) 0.94391(19) -0.06698(18) 0.0128(4) Uani 1 1 d .
N3 N 0.1157(4) 0.85815(19) 0.12492(17) 0.0132(4) Uani 1 1 d .
N4 N 0.1814(4) 0.1965(2) 0.4493(2) 0.0137(4) Uani 1 1 d .
H4A H 0.165(6) 0.166(4) 0.527(4) 0.031(9) Uiso 1 1 d .
H4B H 0.312(7) 0.162(4) 0.427(4) 0.039(10) Uiso 1 1 d .
H4C H 0.059(8) 0.177(4) 0.428(4) 0.043(11) Uiso 1 1 d .
N2 N 0.5236(4) 0.7622(2) 0.09207(19) 0.0154(4) Uani 1 1 d .
C3 C 0.7135(4) 0.8609(2) -0.1167(2) 0.0174(5) Uani 1 1 d .
H3 H 0.8520 0.8620 -0.1737 0.021 Uiso 1 1 calc R
C4 C 0.7113(5) 0.7686(2) 0.0070(2) 0.0177(5) Uani 1 1 d .
H4 H 0.8534 0.7058 0.0326 0.021 Uiso 1 1 calc R
C1 C 0.3227(4) 0.8508(2) 0.0536(2) 0.0130(4) Uani 1 1 d .
C2 C 0.5060(4) 0.9500(2) -0.1519(2) 0.0150(4) Uani 1 1 d .
H2 H 0.4962 1.0149 -0.2351 0.018 Uiso 1 1 calc R
C5 C 0.1328(4) 0.6067(2) 0.3148(2) 0.0120(4) Uani 1 1 d .
C6 C -0.0457(4) 0.5586(2) 0.2912(2) 0.0145(4) Uani 1 1 d .
H6 H -0.1783 0.6173 0.2477 0.017 Uiso 1 1 calc R
C7 C -0.0267(4) 0.4225(2) 0.3325(2) 0.0150(4) Uani 1 1 d .
H7 H -0.1436 0.3875 0.3154 0.018 Uiso 1 1 calc R
C8 C 0.1650(4) 0.3397(2) 0.3989(2) 0.0128(4) Uani 1 1 d .
C9 C 0.3424(4) 0.3870(2) 0.4236(2) 0.0147(4) Uani 1 1 d .
H9 H 0.4716 0.3279 0.4699 0.018 Uiso 1 1 calc R
C10 C 0.3272(4) 0.5225(2) 0.3793(2) 0.0141(4) Uani 1 1 d .
H10 H 0.4489 0.5574 0.3931 0.017 Uiso 1 1 calc R
O3 O 0.7166(5) 0.3483(2) 0.0648(2) 0.0409(6) Uani 1 1 d .
H3A H 0.7121 0.2841 0.1443 0.061 Uiso 1 1 d R
C11 C 0.5187(8) 0.4440(4) 0.0692(3) 0.0477(10) Uani 1 1 d .
H11A H 0.5721 0.4850 0.1144 0.057 Uiso 1 1 d R
H11B H 0.3717 0.4066 0.0906 0.057 Uiso 1 1 d R
Br1 Br 0.74542(4) 0.12280(2) 0.35540(2) 0.01531(7) Uani 1 1 d .
H1 H 0.189(6) 1.000(3) -0.083(3) 0.024(8) Uiso 1 1 d .

loop_
_atom_site_aniso_label
_atom_site_aniso_U_11
_atom_site_aniso_U_22
_atom_site_aniso_U_33
_atom_site_aniso_U_23
_atom_site_aniso_U_13
_atom_site_aniso_U_12
S1 0.0147(3) 0.0088(2) 0.0113(2) -0.0026(2) -0.00214(19) -0.00191(19)
O1 0.0169(8) 0.0131(8) 0.0148(8) -0.0050(6) 0.0008(6) -0.0007(6)
O2 0.0222(9) 0.0133(8) 0.0158(8) -0.0040(7) -0.0060(7) -0.0051(7)
N1 0.0122(9) 0.0101(9) 0.0138(9) -0.0033(7) -0.0020(7) -0.0012(7)
N3 0.0148(9) 0.0110(9) 0.0105(9) -0.0014(7) -0.0011(7) -0.0029(7)
N4 0.0149(10) 0.0104(9) 0.0151(10) -0.0051(8) -0.0012(8) -0.0016(7)
N2 0.0145(10) 0.0138(9) 0.0159(9) -0.0043(8) -0.0019(7) -0.0025(7)
C3 0.0154(11) 0.0184(11) 0.0167(11) -0.0064(9) 0.0007(9) -0.0042(9)
C4 0.0157(11) 0.0160(11) 0.0196(12) -0.0061(9) -0.0027(9) -0.0018(9)
C1 0.0156(11) 0.0091(10) 0.0137(10) -0.0033(8) -0.0029(8) -0.0029(8)
C2 0.0183(11) 0.0136(10) 0.0132(10) -0.0044(8) -0.0002(8) -0.0067(9)
C5 0.0134(10) 0.0096(10) 0.0107(10) -0.0028(8) -0.0005(8) -0.0013(8)
C6 0.0145(11) 0.0124(10) 0.0153(10) -0.0046(8) -0.0036(8) -0.0014(8)
C7 0.0152(11) 0.0137(11) 0.0157(11) -0.0052(9) -0.0031(8) -0.0031(8)
C8 0.0148(11) 0.0091(10) 0.0125(10) -0.0038(8) -0.0005(8) -0.0007(8)
C9 0.0136(11) 0.0135(10) 0.0146(10) -0.0037(9) -0.0042(8) -0.0003(8)
C10 0.0137(11) 0.0137(10) 0.0142(10) -0.0045(9) -0.0033(8) -0.0027(8)
O3 0.0414(14) 0.0357(13) 0.0320(12) -0.0019(10) -0.0094(10) -0.0043(11)
C11 0.056(2) 0.061(2) 0.048(2) -0.039(2) 0.0193(18) -0.033(2)
Br1 0.01383(12) 0.01318(12) 0.01918(12) -0.00742(9) -0.00098(8) -0.00224(8)

loop_
_atom_type_symbol
_atom_type_description
_atom_type_scat_dispersion_real
_atom_type_scat_dispersion_imag
_atom_type_scat_source
C C 0.0033 0.0016 'International Tables Vol C Tables 4.2.6.8 and 6.1.1.4'
H H 0.0000 0.0000 'International Tables Vol C Tables 4.2.6.8 and 6.1.1.4'
Br Br -0.2901 2.4595 'International Tables Vol C Tables 4.2.6.8 and 6.1.1.4'
N N 0.0061 0.0033 'International Tables Vol C Tables 4.2.6.8 and 6.1.1.4'
O O 0.0106 0.0060 'International Tables Vol C Tables 4.2.6.8 and 6.1.1.4'
S S 0.1246 0.1234 'International Tables Vol C Tables 4.2.6.8 and 6.1.1.4'

loop_
_geom_angle_atom_site_label_1
_geom_angle_atom_site_label_2
_geom_angle_atom_site_label_3
_geom_angle
_geom_angle_site_symmetry_1
_geom_angle_site_symmetry_3
O1 S1 N3 103.28(10) . .
O1 S1 C5 106.02(10) . .
O2 S1 O1 115.93(11) . .
O2 S1 N3 114.46(11) . .
O2 S1 C5 106.99(11) . .
N3 S1 C5 109.81(10) . .
C1 N1 H1 116(2) . .
C2 N1 C1 122.3(2) . .
C2 N1 H1 122(2) . .
C1 N3 S1 121.45(17) . .
H4A N4 H4B 110(3) . .
H4A N4 H4C 107(3) . .
H4B N4 H4C 111(4) . .
C8 N4 H4A 107(2) . .
C8 N4 H4B 112(3) . .
C8 N4 H4C 110(3) . .
C4 N2 C1 116.8(2) . .
C4 C3 H3 121.7 . .
C2 C3 H3 121.7 . .
C2 C3 C4 116.7(2) . .
N2 C4 C3 124.7(2) . .
N2 C4 H4 117.7 . .
C3 C4 H4 117.7 . .
N3 C1 N1 114.1(2) . .
N3 C1 N2 125.3(2) . .
N2 C1 N1 120.6(2) . .
N1 C2 C3 118.9(2) . .
N1 C2 H2 120.5 . .
C3 C2 H2 120.5 . .
C6 C5 S1 119.64(17) . .
C10 C5 S1 118.63(18) . .
C10 C5 C6 121.6(2) . .
C5 C6 H6 120.5 . .
C5 C6 C7 118.9(2) . .
C7 C6 H6 120.5 . .
C6 C7 H7 120.5 . .
C8 C7 C6 118.9(2) . .
C8 C7 H7 120.5 . .
C7 C8 N4 120.0(2) . .
C7 C8 C9 122.4(2) . .
C9 C8 N4 117.7(2) . .
C8 C9 H9 120.7 . .
C8 C9 C10 118.7(2) . .
C10 C9 H9 120.7 . .
C5 C10 H10 120.2 . .
C9 C10 C5 119.5(2) . .
C9 C10 H10 120.2 . .
C11 O3 H3A 102.8 . .
O3 C11 C11 108.8(3) . 2_665
O3 C11 H11A 104.2 . .
O3 C11 H11B 109.1 . .
C11 C11 H11A 107.3 2_665 .
C11 C11 H11B 101.4 2_665 .
H11A C11 H11B 125.4 . .

loop_
_geom_bond_atom_site_label_1
_geom_bond_atom_site_label_2
_geom_bond_distance
_geom_bond_site_symmetry_2
S1 O1 1.4519(18) .
S1 O2 1.4411(18) .
S1 N3 1.601(2) .
S1 C5 1.770(2) .
N1 C1 1.371(3) .
N1 C2 1.343(3) .
N1 H1 0.85(3) .
N3 C1 1.343(3) .
N4 H4A 0.84(4) .
N4 H4B 0.82(4) .
N4 H4C 0.89(4) .
N4 C8 1.463(3) .
N2 C4 1.337(3) .
N2 C1 1.346(3) .
C3 H3 0.9500 .
C3 C4 1.394(3) .
C3 C2 1.371(3) .
C4 H4 0.9500 .
C2 H2 0.9500 .
C5 C6 1.392(3) .
C5 C10 1.390(3) .
C6 H6 0.9500 .
C6 C7 1.397(3) .
C7 H7 0.9500 .
C7 C8 1.384(3) .
C8 C9 1.387(3) .
C9 H9 0.9500 .
C9 C10 1.389(3) .
C10 H10 0.9500 .
O3 H3A 0.9137 .
O3 C11 1.402(5) .
C11 C11 1.608(8) 2_665
C11 H11A 0.9931 .
C11 H11B 0.9687 .

loop_
_geom_torsion_atom_site_label_1
_geom_torsion_atom_site_label_2
_geom_torsion_atom_site_label_3
_geom_torsion_atom_site_label_4
_geom_torsion
S1 N3 C1 N1 -168.04(16)
S1 N3 C1 N2 12.0(3)
S1 C5 C6 C7 -175.77(18)
S1 C5 C10 C9 173.94(18)
O1 S1 N3 C1 177.64(18)
O1 S1 C5 C6 44.9(2)
O1 S1 C5 C10 -130.41(19)
O2 S1 N3 C1 50.7(2)
O2 S1 C5 C6 169.14(18)
O2 S1 C5 C10 -6.1(2)
N3 S1 C5 C6 -66.1(2)
N3 S1 C5 C10 118.64(19)
N4 C8 C9 C10 -178.4(2)
C4 N2 C1 N1 -1.2(3)
C4 N2 C1 N3 178.8(2)
C4 C3 C2 N1 0.4(3)
C1 N1 C2 C3 -0.7(3)
C1 N2 C4 C3 0.9(4)
C2 N1 C1 N3 -178.8(2)
C2 N1 C1 N2 1.2(3)
C2 C3 C4 N2 -0.5(4)
C5 S1 N3 C1 -69.6(2)
C5 C6 C7 C8 2.0(3)
C6 C5 C10 C9 -1.2(4)
C6 C7 C8 N4 176.5(2)
C6 C7 C8 C9 -1.5(4)
C7 C8 C9 C10 -0.4(4)
C8 C9 C10 C5 1.7(3)
C10 C5 C6 C7 -0.6(3)
